data_2016796
loop_
_publ_author_name
'Bond, Andrew D.'
'Davies, John E.'
'Parsons, Simon'

_publ_section_title
;
 Azetidine, pyrrolidine and hexamethyleneimine at 170K
;
_journal_coeditor_code FA3160
_journal_issue 10
_journal_name_full 'Acta Crystallographica Section C'
_journal_page_first o543
_journal_page_last o546
_journal_paper_doi 10.1107/S0108270108026012
_journal_volume 64
_journal_year 2008
_chemical_formula_iupac 'C3 H7 N'
_chemical_formula_moiety 'C3 H7 N'
_chemical_formula_sum 'C3 H7 N'
_chemical_formula_weight 57.10
_chemical_melting_point 190
_chemical_name_common azetidine
_chemical_name_systematic
;
azetidine
;
_space_group_IT_number 14
_symmetry_cell_setting monoclinic
_symmetry_space_group_name_Hall '-P 2ybc'
_symmetry_space_group_name_H-M 'P 1 21/c 1'
_atom_sites_solution_hydrogens geom
_atom_sites_solution_primary direct
_atom_sites_solution_secondary difmap
_cell_angle_alpha 90.00
_cell_angle_beta 117.469(4)
_cell_angle_gamma 90.00
_cell_formula_units_Z 8
_cell_length_a 9.507(3)
_cell_length_b 9.122(3)
_cell_length_c 9.790(3)
_cell_measurement_reflns_used 1395
_cell_measurement_temperature 170(2)
_cell_measurement_theta_max 25
_cell_measurement_theta_min 2
_cell_volume 753.3(4)
_computing_cell_refinement 'SAINT (Bruker, 2003)'
_computing_data_collection 'SMART (Bruker, 1997)'
_computing_data_reduction 'SAINT (Bruker, 2003)'
_computing_molecular_graphics 'SHELXTL (Sheldrick, 2008) and Mercury (Macrae <i>et al.</i>,  2006)'
_computing_publication_material 'SHELXTL (Sheldrick, 2008)'
_computing_structure_refinement 'SHELXTL (Sheldrick, 2008)'
_computing_structure_solution 'SIR92 (Altomare <i>et al.</i>,  1994)'
_diffrn_ambient_temperature 170(2)
_diffrn_measured_fraction_theta_full 0.994
_diffrn_measured_fraction_theta_max 0.955
_diffrn_measurement_device_type 'Bruker SMART APEX CCD area-detector'
_diffrn_measurement_method '\f and \w scans'
_diffrn_radiation_monochromator graphite
_diffrn_radiation_source 'fine-focus sealed tube'
_diffrn_radiation_type MoK\a
_diffrn_radiation_wavelength 0.71073
_diffrn_reflns_av_R_equivalents 0.0351
_diffrn_reflns_av_sigmaI/netI 0.0599
_diffrn_reflns_limit_h_max 12
_diffrn_reflns_limit_h_min -10
_diffrn_reflns_limit_k_max 12
_diffrn_reflns_limit_k_min -11
_diffrn_reflns_limit_l_max 12
_diffrn_reflns_limit_l_min -12
_diffrn_reflns_number 4439
_diffrn_reflns_theta_full 27.48
_diffrn_reflns_theta_max 28.28
_diffrn_reflns_theta_min 2.41
_diffrn_standards_number 0
_exptl_absorpt_coefficient_mu 0.062
_exptl_absorpt_correction_T_max 0.960
_exptl_absorpt_correction_T_min 0.688
_exptl_absorpt_correction_type multi-scan
_exptl_absorpt_process_details '(SADABS; Bruker, 2003)'
_exptl_crystal_colour colourless
_exptl_crystal_density_diffrn 1.007
_exptl_crystal_density_method 'not measured'
_exptl_crystal_description cylinder
_exptl_crystal_F_000 256
_exptl_crystal_size_max 1.00
_exptl_crystal_size_rad 0.33
_refine_diff_density_max 0.182
_refine_diff_density_min -0.175
_refine_ls_extinction_coef 0.044(9)
_refine_ls_extinction_expression Fc^*^=kFc[1+0.001xFc^2^\l^3^/sin(2\q)]^-1/4^
_refine_ls_extinction_method 'SHELXTL (Sheldrick, 2008)'
_refine_ls_goodness_of_fit_ref 1.037
_refine_ls_hydrogen_treatment mixed
_refine_ls_matrix_type full
_refine_ls_number_parameters 83
_refine_ls_number_reflns 1782
_refine_ls_number_restraints 0
_refine_ls_restrained_S_all 1.037
_refine_ls_R_factor_all 0.0890
_refine_ls_R_factor_gt 0.0557
_refine_ls_shift/su_max 0.000
_refine_ls_shift/su_mean 0.000
_refine_ls_structure_factor_coef Fsqd
_refine_ls_weighting_details 'calc w = 1/[\s^2^(Fo^2^)+(0.0670P)^2^+0.1013P] where P=(Fo^2^+2Fc^2^)/3'
_refine_ls_weighting_scheme calc
_refine_ls_wR_factor_gt 0.1417
_refine_ls_wR_factor_ref 0.1624
_reflns_number_gt 1144
_reflns_number_total 1782
_reflns_threshold_expression I>2\s(I)
_cod_data_source_file fa3160.cif
_cod_data_source_block I
_cod_original_sg_symbol_H-M 'P 21/c'
_cod_database_code 2016796
_cod_database_fobs_code 2016796

loop_
_symmetry_equiv_pos_as_xyz
'x, y, z'
'-x, y+1/2, -z+1/2'
'-x, -y, -z'
'x, -y-1/2, z-1/2'

loop_
_atom_site_type_symbol
_atom_site_label
_atom_site_fract_x
_atom_site_fract_y
_atom_site_fract_z
_atom_site_U_iso_or_equiv
_atom_site_adp_type
_atom_site_calc_flag
_atom_site_refinement_flags
_atom_site_occupancy
N N1 0.33607(17) 0.80512(15) 0.10290(15) 0.0489(4) Uani d . 1
H H1 0.412(2) 0.851(2) 0.178(2) 0.058(5) Uiso d . 1
C C2 0.3048(2) 0.8502(2) -0.05269(18) 0.0568(5) Uani d . 1
H H2A 0.3360 0.7761 -0.1075 0.068 Uiso calc R 1
H H2B 0.3484 0.9478 -0.0565 0.068 Uiso calc R 1
C C3 0.1294(2) 0.8517(3) -0.1004(2) 0.0685(6) Uani d . 1
H H3A 0.0726 0.7613 -0.1532 0.082 Uiso calc R 1
H H3B 0.0733 0.9406 -0.1574 0.082 Uiso calc R 1
C C4 0.1775(2) 0.8558(2) 0.07009(19) 0.0642(5) Uani d . 1
H H4A 0.1761 0.9554 0.1096 0.077 Uiso calc R 1
H H4B 0.1185 0.7858 0.1018 0.077 Uiso calc R 1
N N5 0.37687(16) 0.46573(16) 0.13886(14) 0.0490(4) Uani d . 1
H H5 0.368(2) 0.559(2) 0.1393(19) 0.058(5) Uiso d . 1
C C6 0.3319(2) 0.4012(2) -0.01410(19) 0.0609(5) Uani d . 1
H H6A 0.4233 0.3699 -0.0295 0.073 Uiso calc R 1
H H6B 0.2576 0.4624 -0.1010 0.073 Uiso calc R 1
C C7 0.2523(2) 0.2769(2) 0.0269(2) 0.0645(5) Uani d . 1
H H7A 0.3201 0.1894 0.0706 0.077 Uiso calc R 1
H H7B 0.1464 0.2498 -0.0560 0.077 Uiso calc R 1
C C8 0.2492(2) 0.3812(2) 0.1461(2) 0.0630(5) Uani d . 1
H H8A 0.1485 0.4361 0.1102 0.076 Uiso calc R 1
H H8B 0.2798 0.3352 0.2475 0.076 Uiso calc R 1

loop_
_atom_site_aniso_label
_atom_site_aniso_U_11
_atom_site_aniso_U_22
_atom_site_aniso_U_33
_atom_site_aniso_U_12
_atom_site_aniso_U_13
_atom_site_aniso_U_23
N1 0.0523(8) 0.0475(8) 0.0399(7) -0.0018(6) 0.0153(6) 0.0022(6)
C2 0.0585(11) 0.0710(12) 0.0423(9) 0.0021(8) 0.0246(8) -0.0016(8)
C3 0.0559(11) 0.0975(15) 0.0452(10) 0.0039(10) 0.0174(8) 0.0017(9)
C4 0.0572(11) 0.0907(15) 0.0483(10) -0.0012(9) 0.0276(8) 0.0050(9)
N5 0.0570(8) 0.0415(8) 0.0417(7) -0.0025(6) 0.0171(6) 0.0009(5)
C6 0.0651(11) 0.0696(13) 0.0527(10) -0.0087(9) 0.0312(8) -0.0084(8)
C7 0.0629(12) 0.0650(12) 0.0625(11) -0.0167(9) 0.0262(9) -0.0164(9)
C8 0.0774(13) 0.0644(12) 0.0561(10) -0.0119(9) 0.0384(9) -0.0041(8)

loop_
_atom_type_symbol
_atom_type_description
_atom_type_scat_dispersion_real
_atom_type_scat_dispersion_imag
_atom_type_scat_source
C C 0.0033 0.0016 'International Tables Vol C Tables 4.2.6.8 and 6.1.1.4'
H H 0.0000 0.0000 'International Tables Vol C Tables 4.2.6.8 and 6.1.1.4'
N N 0.0061 0.0033 'International Tables Vol C Tables 4.2.6.8 and 6.1.1.4'

loop_
_geom_angle_atom_site_label_1
_geom_angle_atom_site_label_2
_geom_angle_atom_site_label_3
_geom_angle
C4 N1 C2 89.34(12)
C4 N1 H1 114.0(12)
C2 N1 H1 116.1(12)
N1 C2 C3 89.39(12)
N1 C2 H2A 113.7
C3 C2 H2A 113.7
N1 C2 H2B 113.7
C3 C2 H2B 113.7
H2A C2 H2B 111.0
C2 C3 C4 85.99(13)
C2 C3 H3A 114.3
C4 C3 H3A 114.3
C2 C3 H3B 114.3
C4 C3 H3B 114.3
H3A C3 H3B 111.5
N1 C4 C3 89.50(13)
N1 C4 H4A 113.7
C3 C4 H4A 113.7
N1 C4 H4B 113.7
C3 C4 H4B 113.7
H4A C4 H4B 111.0
C8 N5 C6 88.87(12)
C8 N5 H5 115.9(12)
C6 N5 H5 114.7(11)
N5 C6 C7 88.64(13)
N5 C6 H6A 113.9
C7 C6 H6A 113.9
N5 C6 H6B 113.9
C7 C6 H6B 113.9
H6A C6 H6B 111.1
C6 C7 C8 85.61(14)
C6 C7 H7A 114.4
C8 C7 H7A 114.4
C6 C7 H7B 114.4
C8 C7 H7B 114.4
H7A C7 H7B 111.5
N5 C8 C7 88.98(12)
N5 C8 H8A 113.8
C7 C8 H8A 113.8
N5 C8 H8B 113.8
C7 C8 H8B 113.8
H8A C8 H8B 111.0

loop_
_geom_bond_atom_site_label_1
_geom_bond_atom_site_label_2
_geom_bond_distance
N1 C4 1.464(2)
N1 C2 1.470(2)
N1 H1 0.87(2)
C2 C3 1.510(3)
C2 H2A 0.99
C2 H2B 0.99
C3 C4 1.513(2)
C3 H3A 0.99
C3 H3B 0.99
C4 H4A 0.99
C4 H4B 0.99
N5 C8 1.467(2)
N5 C6 1.477(2)
N5 H5 0.86(2)
C6 C7 1.516(3)
C6 H6A 0.99
C6 H6B 0.99
C7 C8 1.517(2)
C7 H7A 0.99
C7 H7B 0.99
C8 H8A 0.99
C8 H8B 0.99

loop_
_geom_hbond_atom_site_label_D
_geom_hbond_atom_site_label_H
_geom_hbond_atom_site_label_A
_geom_hbond_site_symmetry_A
_geom_hbond_distance_DH
_geom_hbond_distance_HA
_geom_hbond_distance_DA
_geom_hbond_angle_DHA
N5 H5 N1 . 0.86(2) 2.27(2) 3.120(2) 171.5(15)
N1 H1 N5 2_655 0.87(2) 2.24(2) 3.102(2) 174.4(16)

loop_
_geom_torsion_atom_site_label_1
_geom_torsion_atom_site_label_2
_geom_torsion_atom_site_label_3
_geom_torsion_atom_site_label_4
_geom_torsion
C4 N1 C2 C3 -18.32(15)
N1 C2 C3 C4 17.74(15)
C2 N1 C4 C3 18.28(15)
C2 C3 C4 N1 -17.81(15)
C8 N5 C6 C7 -21.33(15)
N5 C6 C7 C8 20.66(14)
C6 N5 C8 C7 21.33(15)
C6 C7 C8 N5 -20.80(14)

loop_
_cod_related_entry_id
_cod_related_entry_database
_cod_related_entry_code
1 ChemSpider 9993
